data_4349220
loop_
_publ_author_name
'Ren, Wenshan'
'Gu, Defa'

_publ_section_title
;
 An Azobenzenyl Anion Radical Complex of Magnesium: Synthesis, Structure,
 and Reactivity Studies.
;
_journal_issue 22
_journal_name_full 'Inorganic chemistry'
_journal_page_first 11962
_journal_page_last 11970
_journal_paper_doi 10.1021/acs.inorgchem.6b02114
_journal_volume 55
_journal_year 2016
_chemical_formula_moiety 'C66 H100 Mg2 N8 Si2'
_chemical_formula_sum 'C66 H100 Mg2 N8 Si2'
_chemical_formula_weight 1110.34
_space_group_crystal_system monoclinic
_space_group_IT_number 15
_space_group_name_Hall '-C 2yc'
_space_group_name_H-M_alt 'C 1 2/c 1'
_atom_sites_solution_hydrogens geom
_atom_sites_solution_primary direct
_audit_creation_date 2016-05-21
_audit_creation_method
;
Olex2 1.2
(compiled 2014.06.23 svn.r2946 for OlexSys, GUI svn.r4855)
;
_cell_angle_alpha 90
_cell_angle_beta 118.580(3)
_cell_angle_gamma 90
_cell_formula_units_Z 4
_cell_length_a 21.6265(5)
_cell_length_b 15.0148(2)
_cell_length_c 23.8050(5)
_cell_measurement_reflns_used 16649
_cell_measurement_temperature 100(10)
_cell_measurement_theta_max 71.5680
_cell_measurement_theta_min 4.6460
_cell_volume 6788.0(3)
_computing_cell_refinement
;
CrysAlisPro, Agilent Technologies,
Version 1.171.37.34 (release 22-05-2014 CrysAlis171 .NET)
(compiled May 22 2014,16:03:01)
;
_computing_data_collection
;
CrysAlisPro, Agilent Technologies,
Version 1.171.37.34 (release 22-05-2014 CrysAlis171 .NET)
(compiled May 22 2014,16:03:01)
;
_computing_data_reduction
;
CrysAlisPro, Agilent Technologies,
Version 1.171.37.34 (release 22-05-2014 CrysAlis171 .NET)
(compiled May 22 2014,16:03:01)
;
_computing_molecular_graphics 'Olex2 (Dolomanov et al., 2009)'
_computing_publication_material 'Olex2 (Dolomanov et al., 2009)'
_computing_structure_refinement 'ShelXL (Sheldrick, 2008)'
_computing_structure_solution 'ShelXS (Sheldrick, 2008)'
_diffrn_ambient_environment air
_diffrn_ambient_temperature 100(10)
_diffrn_detector 'CCD plate'
_diffrn_detector_area_resol_mean 8.0243
_diffrn_detector_type EosS2
_diffrn_measured_fraction_theta_full 0.999
_diffrn_measured_fraction_theta_max 0.981
_diffrn_measurement_details
;
#__ type_ start__ end____ width___ exp.time_
  1 omega  -31.00   53.00   1.0000    1.0000
omega____ theta____ kappa____ phi______ frames
    -       36.7203  -57.0000    0.0000 84

#__ type_ start__ end____ width___ exp.time_
  2 omega    1.00   76.00   1.0000    1.0000
omega____ theta____ kappa____ phi______ frames
    -       36.7203  -99.0000 -180.0000 75

#__ type_ start__ end____ width___ exp.time_
  3 omega   20.00  104.00   1.0000    1.0000
omega____ theta____ kappa____ phi______ frames
    -       36.7203   57.0000 -150.0000 84

#__ type_ start__ end____ width___ exp.time_
  4 omega    1.00   76.00   1.0000    1.0000
omega____ theta____ kappa____ phi______ frames
    -       36.7203  -99.0000    0.0000 75

#__ type_ start__ end____ width___ exp.time_
  5 omega   10.00  104.00   1.0000    1.0000
omega____ theta____ kappa____ phi______ frames
    -       36.7203   77.0000 -120.0000 94

#__ type_ start__ end____ width___ exp.time_
  6 omega  -31.00   53.00   1.0000    1.0000
omega____ theta____ kappa____ phi______ frames
    -       36.7203  -57.0000  -90.0000 84

#__ type_ start__ end____ width___ exp.time_
  7 omega   57.00  109.00   1.0000    1.0000
omega____ theta____ kappa____ phi______ frames
    -       36.7203  178.0000 -180.0000 52

#__ type_ start__ end____ width___ exp.time_
  8 omega    1.00   76.00   1.0000    1.0000
omega____ theta____ kappa____ phi______ frames
    -       36.7203  -99.0000 -120.0000 75

#__ type_ start__ end____ width___ exp.time_
  9 omega   38.00   91.00   1.0000    5.0000
omega____ theta____ kappa____ phi______ frames
    -      108.0000  -30.0000 -120.0000 53

#__ type_ start__ end____ width___ exp.time_
 10 omega   40.00   98.00   1.0000    5.0000
omega____ theta____ kappa____ phi______ frames
    -      108.0000  -45.0000   30.0000 58

#__ type_ start__ end____ width___ exp.time_
 11 omega   91.00  176.00   1.0000    5.0000
omega____ theta____ kappa____ phi______ frames
    -      108.0000   45.0000   30.0000 85

#__ type_ start__ end____ width___ exp.time_
 12 omega   40.00   98.00   1.0000    5.0000
omega____ theta____ kappa____ phi______ frames
    -      108.0000  -45.0000   90.0000 58

#__ type_ start__ end____ width___ exp.time_
 13 omega   40.00   98.00   1.0000    5.0000
omega____ theta____ kappa____ phi______ frames
    -      108.0000  -45.0000  -30.0000 58

#__ type_ start__ end____ width___ exp.time_
 14 omega   38.00   91.00   1.0000    5.0000
omega____ theta____ kappa____ phi______ frames
    -      108.0000  -29.0000 -142.0000 53

#__ type_ start__ end____ width___ exp.time_
 15 omega   40.00   98.00   1.0000    5.0000
omega____ theta____ kappa____ phi______ frames
    -      108.0000  -45.0000 -180.0000 58

#__ type_ start__ end____ width___ exp.time_
 16 omega   38.00  116.00   1.0000    5.0000
omega____ theta____ kappa____ phi______ frames
    -      108.0000 -112.0000 -180.0000 78

#__ type_ start__ end____ width___ exp.time_
 17 omega   70.00  178.00   1.0000    5.0000
omega____ theta____ kappa____ phi______ frames
    -      108.0000   15.0000  150.0000 108

#__ type_ start__ end____ width___ exp.time_
 18 omega    1.00   27.00   1.0000    1.0000
omega____ theta____ kappa____ phi______ frames
    -       36.7203   93.0000   13.2294 26

#__ type_ start__ end____ width___ exp.time_
 19 omega   20.00  104.00   1.0000    1.0000
omega____ theta____ kappa____ phi______ frames
    -       36.7203   57.0000  -30.0000 84

#__ type_ start__ end____ width___ exp.time_
 20 omega   20.00  104.00   1.0000    1.0000
omega____ theta____ kappa____ phi______ frames
    -       36.7203   57.0000   60.0000 84

#__ type_ start__ end____ width___ exp.time_
 21 omega   20.00  104.00   1.0000    1.0000
omega____ theta____ kappa____ phi______ frames
    -       36.7203   57.0000  150.0000 84

#__ type_ start__ end____ width___ exp.time_
 22 omega  -32.00   56.00   1.0000    1.0000
omega____ theta____ kappa____ phi______ frames
    -       36.7203  -38.0000   90.0000 88

#__ type_ start__ end____ width___ exp.time_
 23 omega  -31.00   53.00   1.0000    1.0000
omega____ theta____ kappa____ phi______ frames
    -       36.7203  -57.0000 -180.0000 84

#__ type_ start__ end____ width___ exp.time_
 24 omega   10.00  104.00   1.0000    1.0000
omega____ theta____ kappa____ phi______ frames
    -       36.7203   77.0000   60.0000 94

#__ type_ start__ end____ width___ exp.time_
 25 omega    2.00   29.00   1.0000    1.0000
omega____ theta____ kappa____ phi______ frames
    -       36.7203   91.0000  137.7788 27

#__ type_ start__ end____ width___ exp.time_
 26 omega   70.00  119.00   1.0000    5.0000
omega____ theta____ kappa____ phi______ frames
    -      108.0000   15.0000  -90.0000 49
;
_diffrn_measurement_device 'four-circle diffractometer'
_diffrn_measurement_device_type 'SuperNova, Dual, Cu at zero, EosS2'
_diffrn_measurement_method '\w scans'
_diffrn_orient_matrix_UB_11 -0.0184854000
_diffrn_orient_matrix_UB_12 0.0177213000
_diffrn_orient_matrix_UB_13 0.0539799000
_diffrn_orient_matrix_UB_21 -0.0753964000
_diffrn_orient_matrix_UB_22 -0.0339671000
_diffrn_orient_matrix_UB_23 -0.0432031000
_diffrn_orient_matrix_UB_31 0.0235231000
_diffrn_orient_matrix_UB_32 -0.0952005000
_diffrn_orient_matrix_UB_33 0.0254760000
_diffrn_radiation_monochromator mirror
_diffrn_radiation_probe x-ray
_diffrn_radiation_type CuK\a
_diffrn_radiation_wavelength 1.54184
_diffrn_reflns_av_R_equivalents 0.0284
_diffrn_reflns_av_unetI/netI 0.0216
_diffrn_reflns_Laue_measured_fraction_full 0.999
_diffrn_reflns_Laue_measured_fraction_max 0.981
_diffrn_reflns_limit_h_max 26
_diffrn_reflns_limit_h_min -26
_diffrn_reflns_limit_k_max 13
_diffrn_reflns_limit_k_min -18
_diffrn_reflns_limit_l_max 29
_diffrn_reflns_limit_l_min -28
_diffrn_reflns_number 25335
_diffrn_reflns_point_group_measured_fraction_full 0.999
_diffrn_reflns_point_group_measured_fraction_max 0.981
_diffrn_reflns_theta_full 67.684
_diffrn_reflns_theta_max 71.570
_diffrn_reflns_theta_min 4.657
_diffrn_source 'sealed X-ray tube'
_diffrn_source_type 'SuperNova (Cu) X-ray Source'
_exptl_absorpt_coefficient_mu 0.975
_exptl_absorpt_correction_T_max 1.00000
_exptl_absorpt_correction_T_min 0.44783
_exptl_absorpt_correction_type multi-scan
_exptl_absorpt_process_details
;
CrysAlisPro, Agilent Technologies,
Version 1.171.37.34 (release 22-05-2014 CrysAlis171 .NET)
(compiled May 22 2014,16:03:01)
Empirical absorption correction using spherical harmonics,
 implemented in SCALE3 ABSPACK scaling algorithm.
;
_exptl_crystal_colour 'clear light colourless'
_exptl_crystal_colour_lustre clear
_exptl_crystal_colour_modifier light
_exptl_crystal_colour_primary colourless
_exptl_crystal_density_diffrn 1.086
_exptl_crystal_description block
_exptl_crystal_F_000 2416
_exptl_crystal_size_max 0.13
_exptl_crystal_size_mid 0.10
_exptl_crystal_size_min 0.10
_refine_diff_density_max 0.329
_refine_diff_density_min -0.359
_refine_diff_density_rms 0.045
_refine_ls_extinction_method none
_refine_ls_goodness_of_fit_ref 1.029
_refine_ls_hydrogen_treatment constr
_refine_ls_matrix_type full
_refine_ls_number_parameters 365
_refine_ls_number_reflns 6501
_refine_ls_number_restraints 0
_refine_ls_restrained_S_all 1.029
_refine_ls_R_factor_all 0.0411
_refine_ls_R_factor_gt 0.0388
_refine_ls_shift/su_max 0.001
_refine_ls_shift/su_mean 0.000
_refine_ls_structure_factor_coef Fsqd
_refine_ls_weighting_details 'w=1/[\s^2^(Fo^2^)+(0.0526P)^2^+7.9735P] where P=(Fo^2^+2Fc^2^)/3'
_refine_ls_weighting_scheme calc
_refine_ls_wR_factor_gt 0.1020
_refine_ls_wR_factor_ref 0.1039
_reflns_Friedel_coverage 0.000
_reflns_number_gt 6088
_reflns_number_total 6501
_reflns_threshold_expression 'I > 2\s(I)'
_cod_data_source_file ic6b02114_si_002.cif
_cod_data_source_block compoud8
_cod_original_cell_volume 6788.1(3)
_cod_database_code 4349220
_shelxl_version_number 2014-1
_chemical_oxdiff_formula 'C1 H1 N1 Si1 Mg1'
_shelx_space_group_comment
;
The symmetry employed for this shelxl refinement is uniquely defined
by the following loop, which should always be used as a source of
symmetry information in preference to the above space-group names.
They are only intended as comments.
;
_reflns_odcompleteness_completeness 99.87
_reflns_odcompleteness_iscentric 1
_reflns_odcompleteness_theta 66.97
_olex2_refinement_description
;
1. Fixed Uiso
 At 1.2 times of:
  All C(H) groups
 At 1.5 times of:
  All C(H,H,H) groups
2.a Ternary CH refined with riding coordinates:
 C8(H8), C11(H11), C25(H25), C28(H28)
2.b Aromatic/amide H refined with riding coordinates:
 C3(H3), C4(H4), C5(H5), C16(H16), C20(H20), C21(H21), C22(H22)
2.c Idealised Me refined as rotating group:
 C9(H9A,H9B,H9C), C10(H10A,H10B,H10C), C12(H12A,H12B,H12C), C13(H13A,H13B,
 H13C), C15(H15A,H15B,H15C), C18(H18A,H18B,H18C), C26(H26A,H26B,H26C), C27(H27A,
 H27B,H27C), C29(H29A,H29B,H29C), C30(H30A,H30B,H30C), C31(H31A,H31B,H31C),
 C32(H32A,H32B,H32C), C33(H33A,H33B,H33C)
;
_olex2_submission_special_instructions 'No special instructions were received'

loop_
_space_group_symop_operation_xyz
'x, y, z'
'-x, y, -z+1/2'
'x+1/2, y+1/2, z'
'-x+1/2, y+1/2, -z+1/2'
'-x, -y, -z'
'x, -y, z-1/2'
'-x+1/2, -y+1/2, -z'
'x+1/2, -y+1/2, z-1/2'

loop_
_atom_site_label
_atom_site_type_symbol
_atom_site_fract_x
_atom_site_fract_y
_atom_site_fract_z
_atom_site_U_iso_or_equiv
_atom_site_adp_type
_atom_site_occupancy
_atom_site_site_symmetry_order
_atom_site_calc_flag
_atom_site_refinement_flags_posn
Si1 Si 0.61885(2) 0.40104(3) 0.42144(2) 0.01582(10) Uani 1 1 d .
Mg1 Mg 0.57578(2) 0.36129(3) 0.54517(2) 0.01143(11) Uani 1 1 d .
N1 N 0.57967(6) 0.42593(8) 0.46939(5) 0.0152(2) Uani 1 1 d .
N2 N 0.53823(6) 0.49732(7) 0.45274(5) 0.0138(2) Uani 1 1 d .
N3 N 0.54573(6) 0.23162(7) 0.52911(5) 0.0126(2) Uani 1 1 d .
N4 N 0.67006(5) 0.33674(7) 0.62427(5) 0.0122(2) Uani 1 1 d .
C1 C 0.49962(7) 0.55613(9) 0.44308(6) 0.0168(3) Uani 1 1 d .
C2 C 0.75396(7) 0.46166(10) 0.67252(7) 0.0192(3) Uani 1 1 d .
C3 C 0.79199(8) 0.51693(10) 0.72516(7) 0.0234(3) Uani 1 1 d .
H3 H 0.8243 0.5568 0.7242 0.028 Uiso 1 1 calc R
C4 C 0.78283(8) 0.51384(10) 0.77853(7) 0.0238(3) Uani 1 1 d .
H4 H 0.8101 0.5494 0.8138 0.029 Uiso 1 1 calc R
C5 C 0.73274(8) 0.45726(10) 0.77905(7) 0.0215(3) Uani 1 1 d .
H5 H 0.7250 0.4572 0.8142 0.026 Uiso 1 1 calc R
C6 C 0.69348(7) 0.40014(9) 0.72776(6) 0.0158(3) Uani 1 1 d .
C7 C 0.70676(7) 0.39987(9) 0.67533(6) 0.0139(3) Uani 1 1 d .
C8 C 0.63660(7) 0.34203(10) 0.72898(6) 0.0189(3) Uani 1 1 d .
H8 H 0.6052 0.3230 0.6849 0.023 Uiso 1 1 calc R
C9 C 0.59237(11) 0.39362(14) 0.75178(12) 0.0465(5) Uani 1 1 d .
H9A H 0.6205 0.4080 0.7962 0.070 Uiso 1 1 calc GR
H9B H 0.5530 0.3579 0.7461 0.070 Uiso 1 1 calc GR
H9C H 0.5757 0.4475 0.7274 0.070 Uiso 1 1 calc GR
C10 C 0.66609(10) 0.25913(13) 0.76878(12) 0.0508(6) Uani 1 1 d .
H10A H 0.6910 0.2249 0.7520 0.076 Uiso 1 1 calc GR
H10B H 0.6283 0.2242 0.7675 0.076 Uiso 1 1 calc GR
H10C H 0.6978 0.2756 0.8122 0.076 Uiso 1 1 calc GR
C11 C 0.76292(8) 0.47454(11) 0.61342(7) 0.0254(3) Uani 1 1 d .
H11 H 0.7328 0.4313 0.5810 0.030 Uiso 1 1 calc R
C12 C 0.73850(10) 0.56819(12) 0.58633(8) 0.0359(4) Uani 1 1 d .
H12A H 0.6894 0.5748 0.5737 0.054 Uiso 1 1 calc GR
H12B H 0.7456 0.5769 0.5499 0.054 Uiso 1 1 calc GR
H12C H 0.7652 0.6116 0.6185 0.054 Uiso 1 1 calc GR
C13 C 0.83894(10) 0.45907(14) 0.62750(9) 0.0384(4) Uani 1 1 d .
H13A H 0.8688 0.5038 0.6567 0.058 Uiso 1 1 calc GR
H13B H 0.8415 0.4625 0.5884 0.058 Uiso 1 1 calc GR
H13C H 0.8542 0.4013 0.6463 0.058 Uiso 1 1 calc GR
C14 C 0.70070(7) 0.25848(9) 0.62818(6) 0.0127(3) Uani 1 1 d .
C15 C 0.77562(7) 0.24212(10) 0.68043(6) 0.0187(3) Uani 1 1 d .
H15A H 0.8067 0.2840 0.6761 0.028 Uiso 1 1 calc GR
H15B H 0.7895 0.1826 0.6767 0.028 Uiso 1 1 calc GR
H15C H 0.7781 0.2494 0.7215 0.028 Uiso 1 1 calc GR
C16 C 0.66772(7) 0.18595(9) 0.58683(6) 0.0132(3) Uani 1 1 d .
H16 H 0.6981 0.1416 0.5875 0.016 Uiso 1 1 calc R
C17 C 0.59584(7) 0.17046(9) 0.54469(6) 0.0132(3) Uani 1 1 d .
C18 C 0.57759(8) 0.07753(9) 0.51711(7) 0.0217(3) Uani 1 1 d .
H18A H 0.6175 0.0518 0.5158 0.033 Uiso 1 1 calc GR
H18B H 0.5385 0.0803 0.4746 0.033 Uiso 1 1 calc GR
H18C H 0.5651 0.0415 0.5435 0.033 Uiso 1 1 calc GR
C19 C 0.42706(7) 0.21066(10) 0.43592(7) 0.0199(3) Uani 1 1 d .
C20 C 0.35761(8) 0.18196(11) 0.41266(7) 0.0269(3) Uani 1 1 d .
H20 H 0.3267 0.1854 0.3690 0.032 Uiso 1 1 calc R
C21 C 0.33364(8) 0.14870(11) 0.45266(8) 0.0289(4) Uani 1 1 d .
H21 H 0.2873 0.1294 0.4361 0.035 Uiso 1 1 calc R
C22 C 0.37917(8) 0.14435(10) 0.51783(8) 0.0252(3) Uani 1 1 d .
H22 H 0.3627 0.1231 0.5450 0.030 Uiso 1 1 calc R
C23 C 0.44908(7) 0.17124(9) 0.54350(7) 0.0192(3) Uani 1 1 d .
C24 C 0.47365(7) 0.20283(9) 0.50194(6) 0.0151(3) Uani 1 1 d .
C25 C 0.49598(8) 0.16788(11) 0.61573(7) 0.0239(3) Uani 1 1 d .
H25 H 0.5405 0.1973 0.6257 0.029 Uiso 1 1 calc R
C26 C 0.46252(11) 0.21891(15) 0.64972(9) 0.0424(5) Uani 1 1 d .
H26A H 0.4534 0.2791 0.6343 0.064 Uiso 1 1 calc GR
H26B H 0.4940 0.2189 0.6950 0.064 Uiso 1 1 calc GR
H26C H 0.4191 0.1908 0.6413 0.064 Uiso 1 1 calc GR
C27 C 0.51283(9) 0.07241(12) 0.64054(8) 0.0350(4) Uani 1 1 d .
H27A H 0.4698 0.0410 0.6293 0.053 Uiso 1 1 calc GR
H27B H 0.5413 0.0731 0.6862 0.053 Uiso 1 1 calc GR
H27C H 0.5379 0.0431 0.6217 0.053 Uiso 1 1 calc GR
C28 C 0.44793(7) 0.25139(10) 0.38918(7) 0.0216(3) Uani 1 1 d .
H28 H 0.4975 0.2693 0.4133 0.026 Uiso 1 1 calc R
C29 C 0.44122(9) 0.18446(12) 0.33793(7) 0.0312(4) Uani 1 1 d .
H29A H 0.4716 0.1345 0.3580 0.047 Uiso 1 1 calc GR
H29B H 0.4545 0.2126 0.3091 0.047 Uiso 1 1 calc GR
H29C H 0.3934 0.1643 0.3145 0.047 Uiso 1 1 calc GR
C30 C 0.40399(8) 0.33549(11) 0.35893(8) 0.0294(4) Uani 1 1 d .
H30A H 0.3550 0.3201 0.3365 0.044 Uiso 1 1 calc GR
H30B H 0.4176 0.3611 0.3295 0.044 Uiso 1 1 calc GR
H30C H 0.4119 0.3779 0.3919 0.044 Uiso 1 1 calc GR
C31 C 0.55432(8) 0.40142(12) 0.33476(7) 0.0278(3) Uani 1 1 d .
H31A H 0.5215 0.3535 0.3255 0.042 Uiso 1 1 calc GR
H31B H 0.5787 0.3939 0.3104 0.042 Uiso 1 1 calc GR
H31C H 0.5294 0.4570 0.3236 0.042 Uiso 1 1 calc GR
C32 C 0.65745(9) 0.28852(11) 0.44763(8) 0.0297(4) Uani 1 1 d .
H32A H 0.6849 0.2873 0.4934 0.044 Uiso 1 1 calc GR
H32B H 0.6870 0.2747 0.4290 0.044 Uiso 1 1 calc GR
H32C H 0.6203 0.2453 0.4341 0.044 Uiso 1 1 calc GR
C33 C 0.68862(9) 0.48205(12) 0.43194(8) 0.0309(4) Uani 1 1 d .
H33A H 0.6709 0.5416 0.4282 0.046 Uiso 1 1 calc GR
H33B H 0.7023 0.4722 0.3996 0.046 Uiso 1 1 calc GR
H33C H 0.7287 0.4742 0.4734 0.046 Uiso 1 1 calc GR

loop_
_atom_site_aniso_label
_atom_site_aniso_U_11
_atom_site_aniso_U_22
_atom_site_aniso_U_33
_atom_site_aniso_U_23
_atom_site_aniso_U_13
_atom_site_aniso_U_12
Si1 0.01619(18) 0.0192(2) 0.01255(18) 0.00347(13) 0.00727(15) 0.00397(14)
Mg1 0.0113(2) 0.0104(2) 0.0097(2) 0.00071(15) 0.00271(16) 0.00096(15)
N1 0.0159(5) 0.0139(5) 0.0155(5) 0.0037(4) 0.0073(4) 0.0050(4)
N2 0.0149(5) 0.0144(6) 0.0115(5) 0.0020(4) 0.0058(4) 0.0006(4)
N3 0.0114(5) 0.0131(5) 0.0102(5) -0.0003(4) 0.0024(4) -0.0013(4)
N4 0.0122(5) 0.0128(5) 0.0091(5) -0.0020(4) 0.0031(4) -0.0016(4)
C1 0.0188(6) 0.0181(7) 0.0143(6) 0.0034(5) 0.0086(5) 0.0033(5)
C2 0.0192(6) 0.0198(7) 0.0165(7) -0.0040(5) 0.0070(5) -0.0041(6)
C3 0.0234(7) 0.0207(7) 0.0222(7) -0.0069(6) 0.0078(6) -0.0089(6)
C4 0.0240(7) 0.0227(7) 0.0169(7) -0.0090(6) 0.0034(6) -0.0034(6)
C5 0.0237(7) 0.0251(8) 0.0126(6) -0.0044(6) 0.0063(6) 0.0007(6)
C6 0.0153(6) 0.0173(7) 0.0114(6) -0.0007(5) 0.0036(5) 0.0017(5)
C7 0.0122(6) 0.0147(6) 0.0101(6) -0.0017(5) 0.0015(5) 0.0003(5)
C8 0.0181(6) 0.0253(7) 0.0130(6) -0.0024(5) 0.0072(5) -0.0026(6)
C9 0.0398(10) 0.0381(11) 0.0807(15) -0.0084(10) 0.0442(11) -0.0007(8)
C10 0.0303(9) 0.0339(10) 0.0904(17) 0.0297(11) 0.0307(11) 0.0067(8)
C11 0.0291(8) 0.0285(8) 0.0214(7) -0.0090(6) 0.0144(6) -0.0153(6)
C12 0.0482(10) 0.0344(10) 0.0283(9) 0.0010(7) 0.0210(8) -0.0066(8)
C13 0.0384(10) 0.0429(11) 0.0450(10) -0.0046(8) 0.0290(9) -0.0081(8)
C14 0.0126(6) 0.0167(6) 0.0089(6) 0.0022(5) 0.0051(5) 0.0013(5)
C15 0.0137(6) 0.0226(7) 0.0138(6) -0.0004(5) 0.0017(5) 0.0040(5)
C16 0.0140(6) 0.0126(6) 0.0120(6) 0.0009(5) 0.0055(5) 0.0030(5)
C17 0.0175(6) 0.0120(6) 0.0106(6) -0.0005(5) 0.0071(5) -0.0011(5)
C18 0.0211(7) 0.0149(7) 0.0263(7) -0.0057(6) 0.0091(6) -0.0020(6)
C19 0.0162(6) 0.0185(7) 0.0183(7) -0.0011(5) 0.0029(5) -0.0024(5)
C20 0.0161(7) 0.0293(8) 0.0230(7) 0.0011(6) -0.0005(6) -0.0046(6)
C21 0.0147(7) 0.0288(8) 0.0365(9) -0.0019(7) 0.0068(6) -0.0076(6)
C22 0.0225(7) 0.0247(8) 0.0306(8) -0.0034(6) 0.0146(6) -0.0081(6)
C23 0.0193(7) 0.0171(7) 0.0209(7) -0.0043(5) 0.0094(6) -0.0048(5)
C24 0.0136(6) 0.0122(6) 0.0164(6) -0.0029(5) 0.0046(5) -0.0023(5)
C25 0.0234(7) 0.0306(8) 0.0191(7) -0.0038(6) 0.0113(6) -0.0103(6)
C26 0.0478(11) 0.0564(13) 0.0277(9) -0.0099(9) 0.0218(8) -0.0019(9)
C27 0.0273(8) 0.0404(10) 0.0281(8) 0.0063(7) 0.0058(7) -0.0038(7)
C28 0.0167(6) 0.0254(8) 0.0144(6) 0.0005(6) 0.0007(5) -0.0042(6)
C29 0.0353(9) 0.0323(9) 0.0198(7) -0.0021(7) 0.0082(7) -0.0029(7)
C30 0.0265(8) 0.0277(8) 0.0261(8) 0.0061(6) 0.0062(6) -0.0006(7)
C31 0.0260(8) 0.0399(9) 0.0160(7) 0.0034(6) 0.0090(6) 0.0017(7)
C32 0.0360(8) 0.0316(9) 0.0298(8) 0.0105(7) 0.0225(7) 0.0168(7)
C33 0.0302(8) 0.0404(10) 0.0268(8) -0.0020(7) 0.0176(7) -0.0076(7)

loop_
_atom_type_symbol
_atom_type_description
_atom_type_scat_dispersion_real
_atom_type_scat_dispersion_imag
_atom_type_scat_source
C C 0.0181 0.0091 'International Tables Vol C Tables 4.2.6.8 and 6.1.1.4'
H H 0.0000 0.0000 'International Tables Vol C Tables 4.2.6.8 and 6.1.1.4'
Mg Mg 0.1719 0.1771 'International Tables Vol C Tables 4.2.6.8 and 6.1.1.4'
N N 0.0311 0.0180 'International Tables Vol C Tables 4.2.6.8 and 6.1.1.4'
Si Si 0.2541 0.3302 'International Tables Vol C Tables 4.2.6.8 and 6.1.1.4'

loop_
_geom_angle_atom_site_label_1
_geom_angle_atom_site_label_2
_geom_angle_atom_site_label_3
_geom_angle
_geom_angle_site_symmetry_3
N1 Si1 C31 112.42(6) .
N1 Si1 C32 104.76(6) .
N1 Si1 C33 112.72(7) .
C31 Si1 C33 106.11(8) .
C32 Si1 C31 110.75(8) .
C32 Si1 C33 110.17(8) .
N1 Mg1 C1 100.92(5) 5_666
N3 Mg1 N1 115.16(5) .
N3 Mg1 N4 95.11(5) .
N3 Mg1 C1 112.30(5) 5_666
N4 Mg1 N1 116.51(5) .
N4 Mg1 C1 117.70(5) 5_666
Si1 N1 Mg1 134.00(6) .
N2 N1 Si1 116.33(9) .
N2 N1 Mg1 109.42(8) .
C1 N2 N1 172.21(13) .
C17 N3 Mg1 117.69(9) .
C17 N3 C24 118.73(11) .
C24 N3 Mg1 123.58(9) .
C7 N4 Mg1 124.24(8) .
C14 N4 Mg1 117.93(8) .
C14 N4 C7 117.80(10) .
N2 C1 Mg1 157.37(11) 5_666
C3 C2 C7 118.64(13) .
C3 C2 C11 118.26(13) .
C7 C2 C11 123.03(12) .
C4 C3 C2 121.67(14) .
C3 C4 C5 119.25(13) .
C4 C5 C6 121.37(13) .
C5 C6 C7 118.65(13) .
C5 C6 C8 119.64(12) .
C7 C6 C8 121.69(12) .
C2 C7 N4 120.87(12) .
C2 C7 C6 120.09(12) .
C6 C7 N4 119.02(12) .
C9 C8 C6 111.58(13) .
C10 C8 C6 112.52(12) .
C10 C8 C9 110.22(15) .
C2 C11 C12 109.58(13) .
C2 C11 C13 112.14(13) .
C13 C11 C12 110.45(14) .
N4 C14 C15 120.06(12) .
N4 C14 C16 124.34(11) .
C16 C14 C15 115.59(11) .
C17 C16 C14 129.89(12) .
N3 C17 C16 123.96(12) .
N3 C17 C18 120.48(12) .
C16 C17 C18 115.56(12) .
C20 C19 C24 118.42(14) .
C20 C19 C28 118.34(13) .
C24 C19 C28 123.20(12) .
C21 C20 C19 121.78(14) .
C20 C21 C22 119.36(14) .
C21 C22 C23 121.24(14) .
C22 C23 C24 118.96(13) .
C22 C23 C25 118.85(13) .
C24 C23 C25 122.17(12) .
C19 C24 N3 121.29(12) .
C19 C24 C23 120.15(12) .
C23 C24 N3 118.45(12) .
C23 C25 C26 110.72(14) .
C23 C25 C27 112.00(13) .
C26 C25 C27 110.65(14) .
C19 C28 C29 111.83(13) .
C19 C28 C30 109.94(13) .
C29 C28 C30 111.33(13) .

loop_
_geom_bond_atom_site_label_1
_geom_bond_atom_site_label_2
_geom_bond_distance
_geom_bond_site_symmetry_2
Si1 N1 1.7567(12) .
Si1 C31 1.8575(15) .
Si1 C32 1.8552(16) .
Si1 C33 1.8594(17) .
Mg1 N1 2.0853(12) .
Mg1 N3 2.0302(12) .
Mg1 N4 2.0409(11) .
Mg1 C1 2.1705(14) 5_666
N1 N2 1.3302(16) .
N2 C1 1.1602(18) .
N3 C17 1.3307(17) .
N3 C24 1.4390(16) .
N4 C7 1.4433(16) .
N4 C14 1.3303(17) .
C1 Mg1 2.1706(14) 5_666
C2 C3 1.3962(19) .
C2 C7 1.4044(19) .
C2 C11 1.5216(19) .
C3 C4 1.377(2) .
C4 C5 1.381(2) .
C5 C6 1.3983(19) .
C6 C7 1.4083(19) .
C6 C8 1.5196(19) .
C8 C9 1.519(2) .
C8 C10 1.509(2) .
C11 C12 1.532(2) .
C11 C13 1.530(2) .
C14 C15 1.5180(17) .
C14 C16 1.4113(18) .
C16 C17 1.4087(18) .
C17 C18 1.5120(18) .
C19 C20 1.397(2) .
C19 C24 1.4084(19) .
C19 C28 1.515(2) .
C20 C21 1.377(2) .
C21 C22 1.385(2) .
C22 C23 1.392(2) .
C23 C24 1.410(2) .
C23 C25 1.523(2) .
C25 C26 1.525(2) .
C25 C27 1.527(2) .
C28 C29 1.533(2) .
C28 C30 1.537(2) .
